data_2233254
loop_
_publ_author_name
'Valarmathi, P.'
'Thirumaran, S.'
'Kapoor, Kamini'
'Gupta, Vivek K.'
'Kant, Rajni'

_publ_section_title
;
 <i>cis</i>-Bis(4-methylpiperazine-1-carbodithioato-\k^2^<i>S</i>,<i>S</i>')bis(pyridine-\k<i>N</i>)cadmium
;
_journal_coeditor_code NC2258
_journal_issue 1
_journal_name_full 'Acta Crystallographica Section E'
_journal_page_first m89
_journal_paper_doi 10.1107/S1600536811054791
_journal_volume 68
_journal_year 2012
_chemical_formula_iupac '[Cd (C6 H11 N2 S2)2 (C5 H5 N)2]'
_chemical_formula_moiety 'C22 H32 Cd N6 S4'
_chemical_formula_sum 'C22 H32 Cd N6 S4'
_chemical_formula_weight 621.18
_chemical_name_systematic
;
<i>cis</i>-Bis(4-methylpiperazine-1-carbodithioato-
\k^2^<i>S</i>,<i>S</i>')bis(pyridine-\k<i>N</i>)cadmium
;
_space_group_IT_number 15
_symmetry_cell_setting monoclinic
_symmetry_space_group_name_Hall '-C 2yc'
_symmetry_space_group_name_H-M 'C 1 2/c 1'
_atom_sites_solution_hydrogens geom
_atom_sites_solution_primary direct
_atom_sites_solution_secondary difmap
_audit_creation_method SHELXL-97
_cell_angle_alpha 90.00
_cell_angle_beta 122.276(5)
_cell_angle_gamma 90.00
_cell_formula_units_Z 4
_cell_length_a 17.7065(7)
_cell_length_b 8.7806(6)
_cell_length_c 20.6171(8)
_cell_measurement_reflns_used 11642
_cell_measurement_temperature 293(2)
_cell_measurement_theta_max 29.0811
_cell_measurement_theta_min 3.4817
_cell_volume 2710.1(3)
_computing_cell_refinement 'CrysAlis PRO (Oxford Diffraction, 2010)'
_computing_data_collection 'CrysAlis PRO (Oxford Diffraction, 2010)'
_computing_data_reduction 'CrysAlis RED (Oxford Diffraction, 2010)'
_computing_molecular_graphics 'ORTEP-3 (Farrugia, 1997)'
_computing_publication_material 'PLATON (Spek, 2009) and PARST (Nardelli, 1995)'
_computing_structure_refinement 'SHELXL97 (Sheldrick, 2008)'
_computing_structure_solution 'SHELXS97 (Sheldrick, 2008)'
_diffrn_ambient_temperature 293(2)
_diffrn_detector_area_resol_mean 16.1049
_diffrn_measured_fraction_theta_full 0.997
_diffrn_measured_fraction_theta_max 0.997
_diffrn_measurement_device_type 'Oxford Diffraction Xcalibur Sapphire3'
_diffrn_measurement_method \w
_diffrn_radiation_monochromator graphite
_diffrn_radiation_source 'fine-focus sealed tube'
_diffrn_radiation_type MoK\a
_diffrn_radiation_wavelength 0.71073
_diffrn_reflns_av_R_equivalents 0.0469
_diffrn_reflns_av_sigmaI/netI 0.0205
_diffrn_reflns_limit_h_max 20
_diffrn_reflns_limit_h_min -20
_diffrn_reflns_limit_k_max 10
_diffrn_reflns_limit_k_min -10
_diffrn_reflns_limit_l_max 24
_diffrn_reflns_limit_l_min -24
_diffrn_reflns_number 24135
_diffrn_reflns_theta_full 25.00
_diffrn_reflns_theta_max 25.00
_diffrn_reflns_theta_min 3.80
_diffrn_standards_decay_% 0
_diffrn_standards_interval_count 0
_diffrn_standards_interval_time 0
_diffrn_standards_number 0
_exptl_absorpt_coefficient_mu 1.136
_exptl_absorpt_correction_T_max 1.00000
_exptl_absorpt_correction_T_min 0.64486
_exptl_absorpt_correction_type multi-scan
_exptl_absorpt_process_details '(CrysAlis RED; Oxford Diffraction, 2010)'
_exptl_crystal_colour white
_exptl_crystal_density_diffrn 1.522
_exptl_crystal_density_method 'not measured'
_exptl_crystal_description block
_exptl_crystal_F_000 1272
_exptl_crystal_size_max 0.3
_exptl_crystal_size_mid 0.2
_exptl_crystal_size_min 0.2
_refine_diff_density_max 0.402
_refine_diff_density_min -0.300
_refine_ls_extinction_method none
_refine_ls_goodness_of_fit_ref 1.071
_refine_ls_hydrogen_treatment constr
_refine_ls_matrix_type full
_refine_ls_number_parameters 151
_refine_ls_number_reflns 2383
_refine_ls_number_restraints 0
_refine_ls_restrained_S_all 1.071
_refine_ls_R_factor_all 0.0333
_refine_ls_R_factor_gt 0.0261
_refine_ls_shift/su_max 0.000
_refine_ls_shift/su_mean 0.000
_refine_ls_structure_factor_coef Fsqd
_refine_ls_weighting_details 'calc w=1/[\s^2^(Fo^2^)+(0.0157P)^2^+4.0129P] where P=(Fo^2^+2Fc^2^)/3'
_refine_ls_weighting_scheme calc
_refine_ls_wR_factor_gt 0.0525
_refine_ls_wR_factor_ref 0.0567
_reflns_number_gt 2088
_reflns_number_total 2383
_reflns_threshold_expression I>2sigma(I)
_cod_data_source_file nc2258.cif
_cod_data_source_block I
_cod_original_cell_volume 2710.1(2)
_cod_original_sg_symbol_H-M 'C 2/c'
_cod_database_code 2233254
_cod_database_fobs_code 2233254

loop_
_symmetry_equiv_pos_as_xyz
'x, y, z'
'-x, y, -z+1/2'
'x+1/2, y+1/2, z'
'-x+1/2, y+1/2, -z+1/2'
'-x, -y, -z'
'x, -y, z-1/2'
'-x+1/2, -y+1/2, -z'
'x+1/2, -y+1/2, z-1/2'

loop_
_atom_site_type_symbol
_atom_site_label
_atom_site_fract_x
_atom_site_fract_y
_atom_site_fract_z
_atom_site_U_iso_or_equiv
_atom_site_adp_type
_atom_site_calc_flag
_atom_site_refinement_flags
_atom_site_occupancy
_atom_site_symmetry_multiplicity
Cd Cd1 0.0000 0.14900(3) 0.2500 0.04703(10) Uani d S 1 2
S S1 0.08961(5) 0.12653(8) 0.17998(4) 0.05259(19) Uani d . 1 1
S S2 -0.07368(5) -0.05272(9) 0.13462(4) 0.0550(2) Uani d . 1 1
C C1 0.01848(16) -0.0220(3) 0.12909(13) 0.0415(6) Uani d . 1 1
N N2 0.03409(14) -0.1100(3) 0.08483(12) 0.0472(5) Uani d . 1 1
C C3 -0.01499(18) -0.2496(3) 0.04814(16) 0.0552(7) Uani d . 1 1
H H3A -0.0316 -0.2518 -0.0049 0.066 Uiso calc R 1 1
H H3B -0.0692 -0.2532 0.0490 0.066 Uiso calc R 1 1
C C4 0.04322(18) -0.3850(3) 0.09059(16) 0.0537(7) Uani d . 1 1
H H4A 0.0569 -0.3849 0.1428 0.064 Uiso calc R 1 1
H H4B 0.0109 -0.4780 0.0660 0.064 Uiso calc R 1 1
N N5 0.12635(14) -0.3821(3) 0.09173(12) 0.0486(5) Uani d . 1 1
C C6 0.17350(18) -0.2393(3) 0.12557(16) 0.0535(7) Uani d . 1 1
H H6A 0.2272 -0.2361 0.1239 0.064 Uiso calc R 1 1
H H6B 0.1913 -0.2354 0.1789 0.064 Uiso calc R 1 1
C C7 0.11636(19) -0.1028(3) 0.08401(17) 0.0552(7) Uani d . 1 1
H H7A 0.1487 -0.0101 0.1089 0.066 Uiso calc R 1 1
H H7B 0.1018 -0.1019 0.0315 0.066 Uiso calc R 1 1
C C8 0.1830(2) -0.5113(4) 0.13378(18) 0.0658(8) Uani d . 1 1
H H8A 0.2363 -0.5078 0.1323 0.099 Uiso calc R 1 1
H H8B 0.1514 -0.6042 0.1107 0.099 Uiso calc R 1 1
H H8C 0.1988 -0.5070 0.1861 0.099 Uiso calc R 1 1
N N9 -0.09469(14) 0.3546(3) 0.16984(11) 0.0476(5) Uani d . 1 1
C C10 -0.13114(18) 0.3577(4) 0.09431(15) 0.0561(7) Uani d . 1 1
H H10 -0.1166 0.2808 0.0718 0.067 Uiso calc R 1 1
C C11 -0.1891(2) 0.4693(4) 0.04841(17) 0.0701(9) Uani d . 1 1
H H11 -0.2141 0.4665 -0.0043 0.084 Uiso calc R 1 1
C C12 -0.2098(2) 0.5841(4) 0.0804(2) 0.0707(9) Uani d . 1 1
H H12 -0.2492 0.6608 0.0501 0.085 Uiso calc R 1 1
C C13 -0.1715(2) 0.5845(4) 0.1582(2) 0.0702(9) Uani d . 1 1
H H13 -0.1833 0.6625 0.1821 0.084 Uiso calc R 1 1
C C14 -0.1153(2) 0.4675(4) 0.20016(17) 0.0625(8) Uani d . 1 1
H H14 -0.0902 0.4674 0.2529 0.075 Uiso calc R 1 1

loop_
_atom_site_aniso_label
_atom_site_aniso_U_11
_atom_site_aniso_U_22
_atom_site_aniso_U_33
_atom_site_aniso_U_12
_atom_site_aniso_U_13
_atom_site_aniso_U_23
Cd1 0.05092(17) 0.05401(19) 0.03837(15) 0.000 0.02532(13) 0.000
S1 0.0537(4) 0.0546(4) 0.0574(4) -0.0160(3) 0.0350(4) -0.0129(3)
S2 0.0477(4) 0.0652(5) 0.0606(4) -0.0153(3) 0.0346(4) -0.0175(4)
C1 0.0434(14) 0.0443(15) 0.0351(13) 0.0004(12) 0.0198(11) 0.0044(11)
N2 0.0480(12) 0.0535(14) 0.0487(12) -0.0072(10) 0.0317(11) -0.0095(10)
C3 0.0494(16) 0.066(2) 0.0482(16) -0.0072(14) 0.0247(14) -0.0184(14)
C4 0.0593(17) 0.0576(18) 0.0497(16) -0.0190(14) 0.0330(14) -0.0141(13)
N5 0.0534(13) 0.0503(14) 0.0459(12) -0.0031(11) 0.0291(11) -0.0021(10)
C6 0.0502(16) 0.0602(18) 0.0599(17) -0.0077(14) 0.0360(14) -0.0033(15)
C7 0.0668(18) 0.0536(17) 0.0679(19) -0.0057(14) 0.0511(16) -0.0017(14)
C8 0.0697(19) 0.060(2) 0.0642(19) 0.0003(16) 0.0330(16) 0.0036(16)
N9 0.0469(12) 0.0577(14) 0.0362(11) 0.0016(11) 0.0208(10) -0.0025(11)
C10 0.0576(17) 0.072(2) 0.0430(15) -0.0001(16) 0.0295(14) -0.0007(15)
C11 0.065(2) 0.096(3) 0.0455(17) 0.0059(19) 0.0269(16) 0.0226(18)
C12 0.0588(19) 0.072(2) 0.081(2) 0.0091(17) 0.0365(18) 0.034(2)
C13 0.078(2) 0.0545(19) 0.080(2) 0.0082(17) 0.0436(19) 0.0018(17)
C14 0.071(2) 0.063(2) 0.0449(16) 0.0074(16) 0.0251(15) -0.0054(15)

loop_
_atom_type_symbol
_atom_type_description
_atom_type_scat_dispersion_real
_atom_type_scat_dispersion_imag
_atom_type_scat_source
C C 0.0033 0.0016 'International Tables Vol C Tables 4.2.6.8 and 6.1.1.4'
H H 0.0000 0.0000 'International Tables Vol C Tables 4.2.6.8 and 6.1.1.4'
N N 0.0061 0.0033 'International Tables Vol C Tables 4.2.6.8 and 6.1.1.4'
S S 0.1246 0.1234 'International Tables Vol C Tables 4.2.6.8 and 6.1.1.4'
Cd Cd -0.8075 1.2024 'International Tables Vol C Tables 4.2.6.8 and 6.1.1.4'

loop_
_geom_angle_atom_site_label_1
_geom_angle_atom_site_label_2
_geom_angle_atom_site_label_3
_geom_angle_site_symmetry_1
_geom_angle_site_symmetry_3
_geom_angle
N9 Cd1 N9 2 . 83.36(10)
N9 Cd1 S1 2 2 94.66(5)
N9 Cd1 S1 . 2 91.69(5)
N9 Cd1 S1 2 . 91.69(5)
N9 Cd1 S1 . . 94.66(5)
S1 Cd1 S1 2 . 171.50(3)
N9 Cd1 S2 2 . 158.69(5)
N9 Cd1 S2 . . 93.18(5)
S1 Cd1 S2 2 . 106.48(2)
S1 Cd1 S2 . . 67.56(2)
N9 Cd1 S2 2 2 93.18(5)
N9 Cd1 S2 . 2 158.69(5)
S1 Cd1 S2 2 2 67.56(2)
S1 Cd1 S2 . 2 106.48(2)
S2 Cd1 S2 . 2 97.27(4)
C1 S1 Cd1 . . 86.15(8)
C1 S2 Cd1 . . 85.73(9)
N2 C1 S2 . . 120.42(19)
N2 C1 S1 . . 120.25(18)
S2 C1 S1 . . 119.31(15)
C1 N2 C3 . . 123.9(2)
C1 N2 C7 . . 123.6(2)
C3 N2 C7 . . 110.5(2)
N2 C3 C4 . . 109.1(2)
N2 C3 H3A . . 109.9
C4 C3 H3A . . 109.9
N2 C3 H3B . . 109.9
C4 C3 H3B . . 109.9
H3A C3 H3B . . 108.3
N5 C4 C3 . . 111.5(2)
N5 C4 H4A . . 109.3
C3 C4 H4A . . 109.3
N5 C4 H4B . . 109.3
C3 C4 H4B . . 109.3
H4A C4 H4B . . 108.0
C8 N5 C4 . . 111.4(2)
C8 N5 C6 . . 110.4(2)
C4 N5 C6 . . 109.7(2)
N5 C6 C7 . . 111.9(2)
N5 C6 H6A . . 109.2
C7 C6 H6A . . 109.2
N5 C6 H6B . . 109.2
C7 C6 H6B . . 109.2
H6A C6 H6B . . 107.9
N2 C7 C6 . . 109.2(2)
N2 C7 H7A . . 109.8
C6 C7 H7A . . 109.8
N2 C7 H7B . . 109.8
C6 C7 H7B . . 109.8
H7A C7 H7B . . 108.3
N5 C8 H8A . . 109.5
N5 C8 H8B . . 109.5
H8A C8 H8B . . 109.5
N5 C8 H8C . . 109.5
H8A C8 H8C . . 109.5
H8B C8 H8C . . 109.5
C14 N9 C10 . . 117.0(2)
C14 N9 Cd1 . . 120.15(18)
C10 N9 Cd1 . . 122.80(19)
N9 C10 C11 . . 122.7(3)
N9 C10 H10 . . 118.6
C11 C10 H10 . . 118.6
C12 C11 C10 . . 119.5(3)
C12 C11 H11 . . 120.2
C10 C11 H11 . . 120.2
C11 C12 C13 . . 118.5(3)
C11 C12 H12 . . 120.7
C13 C12 H12 . . 120.7
C12 C13 C14 . . 118.5(3)
C12 C13 H13 . . 120.8
C14 C13 H13 . . 120.8
N9 C14 C13 . . 123.7(3)
N9 C14 H14 . . 118.2
C13 C14 H14 . . 118.2

loop_
_geom_bond_atom_site_label_1
_geom_bond_atom_site_label_2
_geom_bond_site_symmetry_2
_geom_bond_distance
Cd1 N9 2 2.417(2)
Cd1 N9 . 2.417(2)
Cd1 S1 2 2.6621(7)
Cd1 S1 . 2.6621(7)
Cd1 S2 . 2.6803(7)
Cd1 S2 2 2.6803(7)
S1 C1 . 1.725(3)
S2 C1 . 1.717(2)
C1 N2 . 1.333(3)
N2 C3 . 1.459(3)
N2 C7 . 1.467(3)
C3 C4 . 1.510(4)
C3 H3A . 0.9700
C3 H3B . 0.9700
C4 N5 . 1.460(3)
C4 H4A . 0.9700
C4 H4B . 0.9700
N5 C8 . 1.455(4)
N5 C6 . 1.460(3)
C6 C7 . 1.506(4)
C6 H6A . 0.9700
C6 H6B . 0.9700
C7 H7A . 0.9700
C7 H7B . 0.9700
C8 H8A . 0.9600
C8 H8B . 0.9600
C8 H8C . 0.9600
N9 C14 . 1.323(3)
N9 C10 . 1.330(3)
C10 C11 . 1.368(4)
C10 H10 . 0.9300
C11 C12 . 1.359(5)
C11 H11 . 0.9300
C12 C13 . 1.368(4)
C12 H12 . 0.9300
C13 C14 . 1.369(4)
C13 H13 . 0.9300
C14 H14 . 0.9300

loop_
_geom_torsion_atom_site_label_1
_geom_torsion_atom_site_label_2
_geom_torsion_atom_site_label_3
_geom_torsion_atom_site_label_4
_geom_torsion_site_symmetry_1
_geom_torsion
N9 Cd1 S1 C1 2 178.45(10)
N9 Cd1 S1 C1 . -98.07(10)
S1 Cd1 S1 C1 2 40.12(8)
S2 Cd1 S1 C1 . -6.55(8)
S2 Cd1 S1 C1 2 84.63(9)
N9 Cd1 S2 C1 2 20.45(18)
N9 Cd1 S2 C1 . 100.31(10)
S1 Cd1 S2 C1 2 -166.98(8)
S1 Cd1 S2 C1 . 6.58(8)
S2 Cd1 S2 C1 2 -98.30(9)
Cd1 S2 C1 N2 . 170.5(2)
Cd1 S2 C1 S1 . -10.81(13)
Cd1 S1 C1 N2 . -170.4(2)
Cd1 S1 C1 S2 . 10.87(14)
S2 C1 N2 C3 . -9.9(3)
S1 C1 N2 C3 . 171.4(2)
S2 C1 N2 C7 . -172.5(2)
S1 C1 N2 C7 . 8.8(3)
C1 N2 C3 C4 . -105.1(3)
C7 N2 C3 C4 . 59.5(3)
N2 C3 C4 N5 . -58.5(3)
C3 C4 N5 C8 . 179.0(2)
C3 C4 N5 C6 . 56.5(3)
C8 N5 C6 C7 . -179.3(2)
C4 N5 C6 C7 . -56.2(3)
C1 N2 C7 C6 . 105.6(3)
C3 N2 C7 C6 . -59.0(3)
N5 C6 C7 N2 . 57.5(3)
N9 Cd1 N9 C14 2 -49.4(2)
S1 Cd1 N9 C14 2 45.1(2)
S1 Cd1 N9 C14 . -140.6(2)
S2 Cd1 N9 C14 . 151.7(2)
S2 Cd1 N9 C14 2 32.3(3)
N9 Cd1 N9 C10 2 133.4(2)
S1 Cd1 N9 C10 2 -132.1(2)
S1 Cd1 N9 C10 . 42.2(2)
S2 Cd1 N9 C10 . -25.5(2)
S2 Cd1 N9 C10 2 -144.91(17)
C14 N9 C10 C11 . -1.4(4)
Cd1 N9 C10 C11 . 175.9(2)
N9 C10 C11 C12 . 1.2(5)
C10 C11 C12 C13 . 0.2(5)
C11 C12 C13 C14 . -1.3(5)
C10 N9 C14 C13 . 0.3(4)
Cd1 N9 C14 C13 . -177.1(2)
C12 C13 C14 N9 . 1.1(5)
